data_1560857
loop_
_publ_author_name
'Keil, Philip M.'
'Szilv\'asi, Tibor'
'Hadlington, Terrance J.'

_publ_section_title
;
 Reversible metathesis of ammonia in an acyclic germylene--Ni0 complex
;
_journal_issue 15
_journal_name_full 'Chemical Science'
_journal_page_first 5582
_journal_page_last 5590
_journal_paper_doi 10.1039/D1SC00450F
_journal_volume 12
_journal_year 2021
_chemical_formula_moiety 'C41 H49 Cl Ge N O P Si'
_chemical_formula_sum 'C41 H49 Cl Ge N O P Si'
_chemical_formula_weight 738.91
_space_group_crystal_system triclinic
_space_group_IT_number 2
_space_group_name_Hall '-P 1'
_space_group_name_H-M_alt 'P -1'
_atom_sites_solution_hydrogens geom
_audit_creation_method SHELXL-2018/3
_audit_update_record
;
2021-01-19 deposited with the CCDC.	2021-03-05 downloaded from the CCDC.
;
_cell_angle_alpha 88.30(3)
_cell_angle_beta 75.70(3)
_cell_angle_gamma 73.30(3)
_cell_formula_units_Z 4
_cell_length_a 11.250(2)
_cell_length_b 17.780(4)
_cell_length_c 20.520(4)
_cell_measurement_reflns_used 2000
_cell_measurement_temperature 150(2)
_cell_measurement_theta_max 32.5
_cell_measurement_theta_min 1.92
_cell_volume 3805.8(16)
_computing_structure_refinement 'SHELXL-2018/3 (Sheldrick, 2018)'
_computing_structure_solution 'SHELXT 2018/2 (Sheldrick, 2018)'
_diffrn_ambient_temperature 150(2)
_diffrn_detector Pilatus300K
_diffrn_detector_area_resol_mean 5.81
_diffrn_measured_fraction_theta_full 0.998
_diffrn_measured_fraction_theta_max 0.998
_diffrn_measurement_device_type 'STOE StadiVari'
_diffrn_measurement_method '\w scans'
_diffrn_radiation_collimation '0.6 mm diameter'
_diffrn_radiation_monochromator 'Graded multilayer mirror'
_diffrn_radiation_type 'Mo K\a'
_diffrn_radiation_wavelength 0.71073
_diffrn_reflns_av_R_equivalents 0.0500
_diffrn_reflns_av_unetI/netI 0.0734
_diffrn_reflns_Laue_measured_fraction_full 0.998
_diffrn_reflns_Laue_measured_fraction_max 0.998
_diffrn_reflns_limit_h_max 13
_diffrn_reflns_limit_h_min -9
_diffrn_reflns_limit_k_max 21
_diffrn_reflns_limit_k_min -21
_diffrn_reflns_limit_l_max 25
_diffrn_reflns_limit_l_min -25
_diffrn_reflns_number 38663
_diffrn_reflns_point_group_measured_fraction_full 0.998
_diffrn_reflns_point_group_measured_fraction_max 0.998
_diffrn_reflns_theta_full 25.242
_diffrn_reflns_theta_max 26.000
_diffrn_reflns_theta_min 2.931
_diffrn_source 'Genix 3D HF Mo'
_diffrn_source_current 1.000
_diffrn_source_power 0.050
_diffrn_source_voltage 50
_exptl_absorpt_coefficient_mu 0.981
_exptl_absorpt_correction_T_max 1.000
_exptl_absorpt_correction_T_min 0.798
_exptl_absorpt_correction_type empirical
_exptl_absorpt_process_details 'STOE X-AREA 1.76'
_exptl_crystal_colour colourless
_exptl_crystal_density_diffrn 1.290
_exptl_crystal_description block
_exptl_crystal_F_000 1552
_exptl_crystal_size_max 0.23
_exptl_crystal_size_mid 0.11
_exptl_crystal_size_min 0.10
_refine_diff_density_max 0.776
_refine_diff_density_min -0.594
_refine_diff_density_rms 0.080
_refine_ls_extinction_method none
_refine_ls_goodness_of_fit_ref 1.007
_refine_ls_hydrogen_treatment constr
_refine_ls_matrix_type full
_refine_ls_number_parameters 859
_refine_ls_number_reflns 14909
_refine_ls_number_restraints 0
_refine_ls_restrained_S_all 1.007
_refine_ls_R_factor_all 0.0923
_refine_ls_R_factor_gt 0.0504
_refine_ls_shift/su_max 0.000
_refine_ls_shift/su_mean 0.000
_refine_ls_structure_factor_coef Fsqd
_refine_ls_weighting_details 'w=1/[\s^2^(Fo^2^)+(0.0672P)^2^+0.5821P] where P=(Fo^2^+2Fc^2^)/3'
_refine_ls_weighting_scheme calc
_refine_ls_wR_factor_gt 0.1136
_refine_ls_wR_factor_ref 0.1315
_reflns_Friedel_coverage 0.000
_reflns_number_gt 9904
_reflns_number_total 14909
_reflns_threshold_expression 'I > 2\s(I)'
_cod_data_source_file d1sc00450f2.cif
_cod_data_source_block compound_1a_Et2O
_cod_depositor_comments 'Adding full bibliography for 1560843--1560857.cif.'
_cod_original_cell_volume 3805.8(15)
_cod_database_code 1560857
_shelx_shelxl_version_number 2018/3
_shelx_space_group_comment
;
The symmetry employed for this shelxl refinement is uniquely defined
by the following loop, which should always be used as a source of
symmetry information in preference to the above space-group names.
They are only intended as comments.
;

loop_
_space_group_symop_operation_xyz
'x, y, z'
'-x, -y, -z'

loop_
_atom_site_label
_atom_site_type_symbol
_atom_site_fract_x
_atom_site_fract_y
_atom_site_fract_z
_atom_site_U_iso_or_equiv
_atom_site_adp_type
_atom_site_occupancy
_atom_site_site_symmetry_order
_atom_site_calc_flag
_atom_site_refinement_flags_posn
_atom_site_refinement_flags_adp
_atom_site_refinement_flags_occupancy
_atom_site_disorder_assembly
_atom_site_disorder_group
Ge1 Ge 0.39758(3) 0.49494(2) 0.08587(2) 0.02417(11) Uani 1 1 d . . . . .
Ge2 Ge 0.55575(4) 0.02666(2) 0.41435(2) 0.02602(11) Uani 1 1 d . . . . .
P2 P 0.40723(8) 0.15941(6) 0.41908(5) 0.0220(2) Uani 1 1 d . . . . .
P1 P 0.55924(8) 0.37052(6) 0.09396(5) 0.0226(2) Uani 1 1 d . . . . .
Si1 Si 0.38869(8) 0.42441(6) 0.23450(5) 0.0213(2) Uani 1 1 d . . . . .
Cl1 Cl 0.27154(9) 0.41544(6) 0.07185(5) 0.0377(2) Uani 1 1 d . . . . .
Si2 Si 0.55628(9) 0.11585(6) 0.27284(5) 0.0218(2) Uani 1 1 d . . . . .
Cl2 Cl 0.70510(9) 0.08521(7) 0.43134(5) 0.0394(2) Uani 1 1 d . . . . .
N1 N 0.3627(2) 0.50281(17) 0.18229(14) 0.0218(6) Uani 1 1 d . . . . .
O2 O 0.8124(3) 0.35028(18) 0.52784(14) 0.0419(7) Uani 1 1 d . . . . .
N2 N 0.5752(3) 0.03170(17) 0.31895(14) 0.0234(6) Uani 1 1 d . . . . .
O1 O 0.1574(3) 0.1384(2) -0.00662(15) 0.0519(8) Uani 1 1 d . . . . .
C1 C 0.3074(3) 0.5827(2) 0.20942(17) 0.0222(7) Uani 1 1 d . . . . .
C63 C 0.3809(3) 0.2321(2) 0.48594(17) 0.0232(8) Uani 1 1 d . . . . .
C2 C 0.3887(3) 0.6275(2) 0.21857(18) 0.0255(8) Uani 1 1 d . . . . .
C69 C 0.2500(3) 0.1483(2) 0.42244(18) 0.0268(8) Uani 1 1 d . . . . .
C26 C 0.6088(3) 0.2928(2) 0.02888(18) 0.0259(8) Uani 1 1 d . . . . .
C19 C 0.4816(3) 0.4339(2) 0.29718(17) 0.0256(8) Uani 1 1 d . . . . .
C38 C 0.6118(3) -0.0443(2) 0.28467(17) 0.0248(8) Uani 1 1 d . . . . .
C25 C 0.4817(3) 0.3373(2) 0.17336(17) 0.0235(8) Uani 1 1 d . . . . .
H25A H 0.547165 0.300756 0.192904 0.028 Uiso 1 1 calc R U . . .
H25B H 0.422673 0.308566 0.165477 0.028 Uiso 1 1 calc R U . . .
C13 C 0.2355(3) 0.4061(2) 0.28625(17) 0.0232(8) Uani 1 1 d . . . . .
C62 C 0.4693(3) 0.1987(2) 0.33930(17) 0.0235(8) Uani 1 1 d . . . . .
H62A H 0.529151 0.227860 0.345078 0.028 Uiso 1 1 calc R U . . .
H62B H 0.397815 0.235731 0.324406 0.028 Uiso 1 1 calc R U . . .
C50 C 0.4641(3) 0.1131(2) 0.20807(17) 0.0256(8) Uani 1 1 d . . . . .
C32 C 0.7062(3) 0.3894(2) 0.10196(18) 0.0267(8) Uani 1 1 d . . . . .
C56 C 0.7125(3) 0.1345(2) 0.22597(18) 0.0235(8) Uani 1 1 d . . . . .
C37 C 0.7410(3) 0.4523(2) 0.06912(19) 0.0312(9) Uani 1 1 d . . . . .
H37 H 0.686609 0.485553 0.044608 0.037 Uiso 1 1 calc R U . . .
C24 C 0.5935(3) 0.3757(2) 0.30191(18) 0.0296(9) Uani 1 1 d . . . . .
H24 H 0.627090 0.332037 0.270436 0.035 Uiso 1 1 calc R U . . .
C18 C 0.1926(3) 0.4237(2) 0.35544(18) 0.0304(9) Uani 1 1 d . . . . .
H18 H 0.244499 0.442312 0.377350 0.036 Uiso 1 1 calc R U . . .
C6 C 0.1730(3) 0.6175(2) 0.22531(17) 0.0238(8) Uani 1 1 d . . . . .
C17 C 0.0766(4) 0.4150(3) 0.3937(2) 0.0369(10) Uani 1 1 d . . . . .
H17 H 0.050330 0.427814 0.440655 0.044 Uiso 1 1 calc R U . . .
C43 C 0.5169(3) -0.0775(2) 0.27435(18) 0.0289(8) Uani 1 1 d . . . . .
C51 C 0.5115(4) 0.0549(2) 0.15658(18) 0.0311(9) Uani 1 1 d . . . . .
H51 H 0.589195 0.014950 0.155413 0.037 Uiso 1 1 calc R U . . .
C20 C 0.4382(4) 0.4968(2) 0.34522(18) 0.0318(9) Uani 1 1 d . . . . .
H20 H 0.363188 0.537800 0.343665 0.038 Uiso 1 1 calc R U . . .
C57 C 0.7501(3) 0.1325(2) 0.15514(18) 0.0282(8) Uani 1 1 d . . . . .
H57 H 0.692940 0.126307 0.129927 0.034 Uiso 1 1 calc R U . . .
C39 C 0.7440(3) -0.0858(2) 0.26080(18) 0.0271(8) Uani 1 1 d . . . . .
C55 C 0.3490(3) 0.1708(2) 0.20778(19) 0.0296(9) Uani 1 1 d . . . . .
H55 H 0.313829 0.211196 0.242304 0.036 Uiso 1 1 calc R U . . .
C44 C 0.8486(3) -0.0570(2) 0.27788(19) 0.0291(8) Uani 1 1 d . . . . .
H44 H 0.810362 -0.000399 0.293070 0.035 Uiso 1 1 calc R U . . .
C10 C 0.0815(3) 0.5763(2) 0.20940(18) 0.0263(8) Uani 1 1 d . . . . .
H10 H 0.130194 0.519810 0.197497 0.032 Uiso 1 1 calc R U . . .
C7 C 0.5345(3) 0.5992(2) 0.19091(19) 0.0295(9) Uani 1 1 d . . . . .
H7 H 0.559582 0.541839 0.178563 0.035 Uiso 1 1 calc R U . . .
C64 C 0.3652(3) 0.3110(2) 0.47264(19) 0.0304(9) Uani 1 1 d . . . . .
H64 H 0.373301 0.327341 0.427671 0.037 Uiso 1 1 calc R U . . .
C8 C 0.5705(4) 0.6428(2) 0.1262(2) 0.0367(10) Uani 1 1 d . . . . .
H8A H 0.524963 0.633202 0.093770 0.055 Uiso 1 1 calc R U . . .
H8B H 0.663069 0.623569 0.106677 0.055 Uiso 1 1 calc R U . . .
H8C H 0.546173 0.699334 0.137173 0.055 Uiso 1 1 calc R U . . .
C70 C 0.1663(3) 0.1936(2) 0.3870(2) 0.0346(9) Uani 1 1 d . . . . .
H70 H 0.190191 0.232643 0.358441 0.042 Uiso 1 1 calc R U . . .
C68 C 0.3720(3) 0.2082(2) 0.55171(19) 0.0326(9) Uani 1 1 d . . . . .
H68 H 0.384301 0.154226 0.560961 0.039 Uiso 1 1 calc R U . . .
C14 C 0.1549(3) 0.3784(2) 0.25551(19) 0.0290(8) Uani 1 1 d . . . . .
H14 H 0.179947 0.366140 0.208452 0.035 Uiso 1 1 calc R U . . .
C31 C 0.7164(4) 0.2880(2) -0.02446(19) 0.0348(9) Uani 1 1 d . . . . .
H31 H 0.766277 0.322942 -0.024525 0.042 Uiso 1 1 calc R U . . .
C65 C 0.3377(4) 0.3657(2) 0.5249(2) 0.0355(9) Uani 1 1 d . . . . .
H65 H 0.325793 0.419717 0.515713 0.043 Uiso 1 1 calc R U . . .
C74 C 0.2137(3) 0.0922(2) 0.4651(2) 0.0343(9) Uani 1 1 d . . . . .
H74 H 0.270745 0.061463 0.489514 0.041 Uiso 1 1 calc R U . . .
C42 C 0.5565(4) -0.1478(2) 0.2362(2) 0.0352(9) Uani 1 1 d . . . . .
H42 H 0.493845 -0.169463 0.227420 0.042 Uiso 1 1 calc R U . . .
C61 C 0.7995(3) 0.1459(2) 0.26022(19) 0.0304(9) Uani 1 1 d . . . . .
H61 H 0.776121 0.149358 0.308039 0.036 Uiso 1 1 calc R U . . .
C33 C 0.7863(3) 0.3403(2) 0.1376(2) 0.0326(9) Uani 1 1 d . . . . .
H33 H 0.763592 0.296914 0.159663 0.039 Uiso 1 1 calc R U . . .
C27 C 0.5373(4) 0.2411(2) 0.0279(2) 0.0360(9) Uani 1 1 d . . . . .
H27 H 0.464177 0.243403 0.063660 0.043 Uiso 1 1 calc R U . . .
C3 C 0.3320(4) 0.7033(2) 0.24756(19) 0.0307(9) Uani 1 1 d . . . . .
H3 H 0.385503 0.733245 0.254921 0.037 Uiso 1 1 calc R U . . .
C16 C -0.0003(4) 0.3875(3) 0.3623(2) 0.0388(10) Uani 1 1 d . . . . .
H16 H -0.079529 0.381263 0.387712 0.047 Uiso 1 1 calc R U . . .
C5 C 0.1232(4) 0.6942(2) 0.25387(19) 0.0317(9) Uani 1 1 d . . . . .
H5 H 0.033056 0.717605 0.265214 0.038 Uiso 1 1 calc R U . . .
C58 C 0.8700(4) 0.1394(3) 0.1215(2) 0.0385(10) Uani 1 1 d . . . . .
H58 H 0.893224 0.138314 0.073679 0.046 Uiso 1 1 calc R U . . .
C59 C 0.9547(4) 0.1478(2) 0.1567(2) 0.0369(10) Uani 1 1 d . . . . .
H59 H 1.037437 0.150484 0.133283 0.044 Uiso 1 1 calc R U . . .
C15 C 0.0395(3) 0.3692(2) 0.2937(2) 0.0353(9) Uani 1 1 d . . . . .
H15 H -0.012707 0.350103 0.272439 0.042 Uiso 1 1 calc R U . . .
C40 C 0.7766(4) -0.1567(2) 0.22392(19) 0.0335(9) Uani 1 1 d . . . . .
H40 H 0.864503 -0.184695 0.207367 0.040 Uiso 1 1 calc R U . . .
C12 C -0.0334(3) 0.5791(3) 0.2690(2) 0.0376(10) Uani 1 1 d . . . . .
H12A H -0.002695 0.556959 0.308130 0.056 Uiso 1 1 calc R U . . .
H12B H -0.085162 0.548297 0.256938 0.056 Uiso 1 1 calc R U . . .
H12C H -0.085886 0.633705 0.279879 0.056 Uiso 1 1 calc R U . . .
C66 C 0.3276(4) 0.3421(3) 0.5905(2) 0.0371(10) Uani 1 1 d . . . . .
H66 H 0.308634 0.379848 0.626203 0.044 Uiso 1 1 calc R U . . .
C47 C 0.3743(4) -0.0418(2) 0.3077(2) 0.0337(9) Uani 1 1 d . . . . .
H47 H 0.361717 0.012693 0.324957 0.040 Uiso 1 1 calc R U . . .
C34 C 0.8999(4) 0.3552(3) 0.1407(2) 0.0421(11) Uani 1 1 d . . . . .
H34 H 0.954642 0.322019 0.165028 0.050 Uiso 1 1 calc R U . . .
C36 C 0.8541(4) 0.4669(3) 0.0719(2) 0.0410(10) Uani 1 1 d . . . . .
H36 H 0.877603 0.509721 0.048999 0.049 Uiso 1 1 calc R U . . .
C54 C 0.2851(4) 0.1698(3) 0.1575(2) 0.0364(10) Uani 1 1 d . . . . .
H54 H 0.207639 0.209620 0.158016 0.044 Uiso 1 1 calc R U . . .
C11 C 0.0341(4) 0.6118(2) 0.1479(2) 0.0371(10) Uani 1 1 d . . . . .
H11A H -0.011899 0.667718 0.157780 0.056 Uiso 1 1 calc R U . . .
H11B H -0.023652 0.584343 0.137676 0.056 Uiso 1 1 calc R U . . .
H11C H 0.107571 0.606122 0.109042 0.056 Uiso 1 1 calc R U . . .
C22 C 0.6103(4) 0.4426(3) 0.3982(2) 0.0379(10) Uani 1 1 d . . . . .
H22 H 0.653116 0.445205 0.432204 0.045 Uiso 1 1 calc R U . . .
C23 C 0.6564(4) 0.3802(3) 0.3516(2) 0.0401(10) Uani 1 1 d . . . . .
H23 H 0.732013 0.339875 0.353357 0.048 Uiso 1 1 calc R U . . .
C35 C 0.9331(4) 0.4190(3) 0.1081(2) 0.0443(11) Uani 1 1 d . . . . .
H35 H 1.009906 0.429533 0.110737 0.053 Uiso 1 1 calc R U . . .
C71 C 0.0473(4) 0.1814(3) 0.3936(2) 0.0426(11) Uani 1 1 d . . . . .
H71 H -0.009714 0.211850 0.369046 0.051 Uiso 1 1 calc R U . . .
C45 C 0.9622(3) -0.0628(3) 0.2172(2) 0.0384(10) Uani 1 1 d . . . . .
H45A H 1.005577 -0.118200 0.203344 0.058 Uiso 1 1 calc R U . . .
H45B H 1.022377 -0.038830 0.229401 0.058 Uiso 1 1 calc R U . . .
H45C H 0.931263 -0.035109 0.179846 0.058 Uiso 1 1 calc R U . . .
C48 C 0.3349(4) -0.0904(3) 0.3683(2) 0.0444(11) Uani 1 1 d . . . . .
H48A H 0.352013 -0.144990 0.352987 0.067 Uiso 1 1 calc R U . . .
H48B H 0.243230 -0.068403 0.389395 0.067 Uiso 1 1 calc R U . . .
H48C H 0.384226 -0.088576 0.401199 0.067 Uiso 1 1 calc R U . . .
C53 C 0.3337(4) 0.1115(3) 0.1075(2) 0.0404(11) Uani 1 1 d . . . . .
H53 H 0.289764 0.110658 0.073587 0.049 Uiso 1 1 calc R U . . .
C46 C 0.8914(4) -0.1026(3) 0.3369(2) 0.0414(10) Uani 1 1 d . . . . .
H46A H 0.817866 -0.094220 0.376073 0.062 Uiso 1 1 calc R U . . .
H46B H 0.957914 -0.083742 0.348246 0.062 Uiso 1 1 calc R U . . .
H46C H 0.925757 -0.158752 0.324064 0.062 Uiso 1 1 calc R U . . .
C81 C 0.8920(4) 0.3673(3) 0.5664(2) 0.0454(11) Uani 1 1 d . . . . .
H81A H 0.845889 0.372672 0.614590 0.055 Uiso 1 1 calc R U . . .
H81B H 0.907107 0.418434 0.553230 0.055 Uiso 1 1 calc R U . . .
C29 C 0.6784(4) 0.1820(3) -0.0772(2) 0.0445(11) Uani 1 1 d . . . . .
H29 H 0.701980 0.144246 -0.113396 0.053 Uiso 1 1 calc R U . . .
C21 C 0.5004(4) 0.5014(3) 0.3947(2) 0.0369(10) Uani 1 1 d . . . . .
H21 H 0.467748 0.544831 0.426365 0.044 Uiso 1 1 calc R U . . .
C60 C 0.9195(4) 0.1525(2) 0.2263(2) 0.0369(10) Uani 1 1 d . . . . .
H60 H 0.976880 0.160034 0.250894 0.044 Uiso 1 1 calc R U . . .
C41 C 0.6849(4) -0.1868(2) 0.2109(2) 0.0417(11) Uani 1 1 d . . . . .
H41 H 0.709644 -0.234442 0.184642 0.050 Uiso 1 1 calc R U . . .
C4 C 0.2007(4) 0.7365(2) 0.2660(2) 0.0341(9) Uani 1 1 d . . . . .
H4 H 0.164706 0.787840 0.286648 0.041 Uiso 1 1 calc R U . . .
C28 C 0.5720(4) 0.1864(3) -0.0248(2) 0.0437(11) Uani 1 1 d . . . . .
H28 H 0.522227 0.151356 -0.025089 0.052 Uiso 1 1 calc R U . . .
C67 C 0.3452(4) 0.2634(3) 0.6038(2) 0.0391(10) Uani 1 1 d . . . . .
H67 H 0.338873 0.247091 0.648754 0.047 Uiso 1 1 calc R U . . .
C30 C 0.7504(4) 0.2336(3) -0.0763(2) 0.0453(11) Uani 1 1 d . . . . .
H30 H 0.823749 0.230952 -0.112107 0.054 Uiso 1 1 calc R U . . .
C73 C 0.0938(4) 0.0813(3) 0.4722(3) 0.0482(12) Uani 1 1 d . . . . .
H73 H 0.068461 0.043712 0.502012 0.058 Uiso 1 1 calc R U . . .
C9 C 0.6096(4) 0.6108(3) 0.2412(2) 0.0424(11) Uani 1 1 d . . . . .
H9A H 0.585203 0.666679 0.254641 0.064 Uiso 1 1 calc R U . . .
H9B H 0.701646 0.592574 0.219996 0.064 Uiso 1 1 calc R U . . .
H9C H 0.589664 0.580549 0.281036 0.064 Uiso 1 1 calc R U . . .
C52 C 0.4471(4) 0.0542(3) 0.1068(2) 0.0382(10) Uani 1 1 d . . . . .
H52 H 0.481292 0.013990 0.072101 0.046 Uiso 1 1 calc R U . . .
C80 C 0.7579(4) 0.2893(3) 0.5544(2) 0.0472(11) Uani 1 1 d . . . . .
H80A H 0.699504 0.306290 0.599453 0.057 Uiso 1 1 calc R U . . .
H80B H 0.826597 0.241714 0.559180 0.057 Uiso 1 1 calc R U . . .
C82 C 1.0198(4) 0.3057(3) 0.5578(2) 0.0532(13) Uani 1 1 d . . . . .
H82A H 1.006134 0.255766 0.574117 0.080 Uiso 1 1 calc R U . . .
H82B H 1.070851 0.322558 0.583732 0.080 Uiso 1 1 calc R U . . .
H82C H 1.065409 0.298938 0.510101 0.080 Uiso 1 1 calc R U . . .
C79 C 0.6859(4) 0.2713(3) 0.5082(2) 0.0512(12) Uani 1 1 d . . . . .
H79A H 0.618449 0.318691 0.503407 0.077 Uiso 1 1 calc R U . . .
H79B H 0.647113 0.229928 0.526651 0.077 Uiso 1 1 calc R U . . .
H79C H 0.744603 0.253271 0.464006 0.077 Uiso 1 1 calc R U . . .
C76 C 0.1363(5) 0.0749(3) -0.0357(2) 0.0612(15) Uani 1 1 d . . . . .
H76A H 0.183502 0.067158 -0.083711 0.073 Uiso 1 1 calc R U . . .
H76B H 0.043841 0.085588 -0.033020 0.073 Uiso 1 1 calc R U . . .
C72 C 0.0108(4) 0.1251(3) 0.4358(2) 0.0488(12) Uani 1 1 d . . . . .
H72 H -0.070231 0.116583 0.439720 0.059 Uiso 1 1 calc R U . . .
C49 C 0.2864(4) -0.0368(3) 0.2604(2) 0.0484(12) Uani 1 1 d . . . . .
H49A H 0.288253 -0.089896 0.247827 0.073 Uiso 1 1 calc R U . . .
H49B H 0.316165 -0.010070 0.219865 0.073 Uiso 1 1 calc R U . . .
H49C H 0.198649 -0.007131 0.283348 0.073 Uiso 1 1 calc R U . . .
C75 C 0.1814(5) 0.0024(3) 0.0011(3) 0.0684(16) Uani 1 1 d . . . . .
H75A H 0.272887 -0.007734 -0.001588 0.103 Uiso 1 1 calc R U . . .
H75B H 0.167736 -0.042432 -0.019441 0.103 Uiso 1 1 calc R U . . .
H75C H 0.133123 0.010066 0.048397 0.103 Uiso 1 1 calc R U . . .
C77 C 0.1044(5) 0.2127(3) -0.0316(2) 0.0606(14) Uani 1 1 d . . . . .
H77A H 0.011013 0.231374 -0.011318 0.073 Uiso 1 1 calc R U . . .
H77B H 0.118446 0.207823 -0.081083 0.073 Uiso 1 1 calc R U . . .
C78 C 0.1681(5) 0.2704(3) -0.0142(3) 0.0669(15) Uani 1 1 d . . . . .
H78A H 0.152817 0.275525 0.034766 0.100 Uiso 1 1 calc R U . . .
H78B H 0.132343 0.321724 -0.031580 0.100 Uiso 1 1 calc R U . . .
H78C H 0.260436 0.251660 -0.034597 0.100 Uiso 1 1 calc R U . . .

loop_
_atom_site_aniso_label
_atom_site_aniso_U_11
_atom_site_aniso_U_22
_atom_site_aniso_U_33
_atom_site_aniso_U_23
_atom_site_aniso_U_13
_atom_site_aniso_U_12
Ge1 0.02327(19) 0.0261(2) 0.0212(2) 0.00063(16) -0.00407(15) -0.00535(16)
Ge2 0.0273(2) 0.0259(2) 0.0221(2) -0.00014(16) -0.00519(16) -0.00402(17)
P2 0.0189(4) 0.0236(5) 0.0219(5) -0.0016(4) -0.0030(4) -0.0053(4)
P1 0.0200(4) 0.0246(5) 0.0219(5) -0.0013(4) -0.0027(4) -0.0062(4)
Si1 0.0180(5) 0.0230(5) 0.0213(5) 0.0002(4) -0.0030(4) -0.0052(4)
Cl1 0.0317(5) 0.0449(6) 0.0388(6) -0.0018(5) -0.0083(4) -0.0149(5)
Si2 0.0196(5) 0.0241(5) 0.0215(5) -0.0010(4) -0.0041(4) -0.0068(4)
Cl2 0.0331(5) 0.0491(7) 0.0388(6) -0.0027(5) -0.0104(4) -0.0146(5)
N1 0.0189(14) 0.0224(16) 0.0220(15) -0.0009(13) -0.0032(12) -0.0043(12)
O2 0.0397(16) 0.0487(19) 0.0403(17) 0.0079(14) -0.0104(13) -0.0175(15)
N2 0.0240(15) 0.0258(17) 0.0190(15) -0.0033(13) -0.0033(12) -0.0061(13)
O1 0.063(2) 0.057(2) 0.0436(19) 0.0016(16) -0.0258(16) -0.0193(18)
C1 0.0234(17) 0.0226(19) 0.0194(18) 0.0002(15) -0.0034(14) -0.0065(15)
C63 0.0174(16) 0.029(2) 0.0220(18) -0.0052(16) -0.0016(14) -0.0066(15)
C2 0.0295(19) 0.025(2) 0.0230(19) 0.0049(16) -0.0089(15) -0.0076(16)
C69 0.0206(17) 0.028(2) 0.028(2) -0.0074(16) -0.0010(15) -0.0049(16)
C26 0.0251(18) 0.025(2) 0.0234(19) -0.0039(16) -0.0051(15) -0.0009(16)
C19 0.0253(18) 0.031(2) 0.0214(19) -0.0002(16) -0.0017(15) -0.0125(17)
C38 0.0301(19) 0.024(2) 0.0217(18) 0.0002(15) -0.0074(15) -0.0086(16)
C25 0.0227(17) 0.024(2) 0.0244(19) 0.0005(15) -0.0038(15) -0.0091(15)
C13 0.0207(17) 0.0237(19) 0.0230(18) 0.0033(15) -0.0060(14) -0.0030(15)
C62 0.0201(17) 0.0223(19) 0.0268(19) -0.0021(15) -0.0025(15) -0.0066(15)
C50 0.0271(19) 0.030(2) 0.0233(19) 0.0047(16) -0.0055(15) -0.0139(17)
C32 0.0207(17) 0.034(2) 0.0224(19) -0.0034(16) -0.0008(15) -0.0062(16)
C56 0.0200(17) 0.0202(19) 0.0276(19) -0.0004(15) -0.0038(15) -0.0032(15)
C37 0.0245(18) 0.036(2) 0.032(2) 0.0003(18) -0.0034(16) -0.0110(17)
C24 0.0249(18) 0.035(2) 0.026(2) -0.0036(17) -0.0052(16) -0.0055(17)
C18 0.0252(19) 0.036(2) 0.028(2) 0.0002(17) -0.0025(16) -0.0090(17)
C6 0.0237(18) 0.025(2) 0.0204(18) 0.0020(15) -0.0035(15) -0.0045(16)
C17 0.032(2) 0.044(3) 0.027(2) 0.0015(19) 0.0021(17) -0.0068(19)
C43 0.036(2) 0.030(2) 0.024(2) 0.0032(16) -0.0070(16) -0.0152(18)
C51 0.033(2) 0.036(2) 0.028(2) 0.0029(18) -0.0062(17) -0.0163(18)
C20 0.034(2) 0.032(2) 0.027(2) 0.0005(17) -0.0042(17) -0.0106(18)
C57 0.0225(18) 0.032(2) 0.029(2) -0.0015(17) -0.0041(15) -0.0080(16)
C39 0.032(2) 0.024(2) 0.0224(19) -0.0012(16) -0.0022(16) -0.0079(17)
C55 0.0238(18) 0.036(2) 0.029(2) 0.0009(17) -0.0038(16) -0.0108(17)
C44 0.0259(18) 0.027(2) 0.031(2) -0.0037(17) -0.0064(16) -0.0022(16)
C10 0.0184(17) 0.027(2) 0.031(2) 0.0018(16) -0.0034(15) -0.0050(15)
C7 0.0244(18) 0.029(2) 0.038(2) -0.0004(18) -0.0060(16) -0.0132(17)
C64 0.0286(19) 0.033(2) 0.030(2) -0.0002(17) -0.0070(16) -0.0086(17)
C8 0.029(2) 0.039(3) 0.040(2) 0.001(2) -0.0033(18) -0.0121(19)
C70 0.0226(19) 0.043(3) 0.034(2) -0.0014(19) -0.0024(17) -0.0076(18)
C68 0.032(2) 0.034(2) 0.032(2) -0.0001(18) -0.0068(17) -0.0102(18)
C14 0.0263(19) 0.030(2) 0.028(2) 0.0017(17) -0.0022(16) -0.0090(17)
C31 0.031(2) 0.040(2) 0.030(2) -0.0033(19) -0.0011(17) -0.0096(19)
C65 0.037(2) 0.031(2) 0.037(2) -0.0087(19) -0.0085(18) -0.0079(19)
C74 0.0261(19) 0.037(2) 0.040(2) 0.0066(19) -0.0064(17) -0.0100(18)
C42 0.042(2) 0.035(2) 0.034(2) -0.0028(18) -0.0045(18) -0.022(2)
C61 0.029(2) 0.034(2) 0.029(2) -0.0022(17) -0.0070(16) -0.0115(18)
C33 0.0226(18) 0.036(2) 0.036(2) 0.0021(18) -0.0037(16) -0.0065(17)
C27 0.039(2) 0.038(2) 0.029(2) -0.0032(18) -0.0004(18) -0.013(2)
C3 0.037(2) 0.030(2) 0.030(2) -0.0011(17) -0.0078(17) -0.0166(18)
C16 0.026(2) 0.046(3) 0.041(2) 0.009(2) 0.0007(18) -0.0124(19)
C5 0.029(2) 0.031(2) 0.030(2) -0.0032(17) -0.0009(16) -0.0056(17)
C58 0.035(2) 0.047(3) 0.028(2) -0.0062(19) 0.0076(18) -0.017(2)
C59 0.0255(19) 0.038(2) 0.044(3) -0.006(2) 0.0033(18) -0.0147(18)
C15 0.029(2) 0.042(3) 0.038(2) 0.0053(19) -0.0100(18) -0.0147(19)
C40 0.036(2) 0.030(2) 0.028(2) -0.0048(17) 0.0002(17) -0.0068(18)
C12 0.0223(19) 0.042(3) 0.044(3) 0.004(2) -0.0008(17) -0.0086(18)
C66 0.036(2) 0.041(3) 0.034(2) -0.0132(19) -0.0038(18) -0.013(2)
C47 0.035(2) 0.033(2) 0.036(2) -0.0033(18) -0.0068(18) -0.0150(19)
C34 0.029(2) 0.050(3) 0.049(3) 0.002(2) -0.0174(19) -0.008(2)
C36 0.033(2) 0.041(3) 0.048(3) -0.003(2) 0.0019(19) -0.019(2)
C54 0.028(2) 0.049(3) 0.037(2) 0.010(2) -0.0151(18) -0.0129(19)
C11 0.037(2) 0.037(2) 0.039(2) 0.0007(19) -0.0172(19) -0.0071(19)
C22 0.037(2) 0.053(3) 0.031(2) -0.003(2) -0.0153(18) -0.018(2)
C23 0.029(2) 0.052(3) 0.038(2) 0.006(2) -0.0128(18) -0.007(2)
C35 0.025(2) 0.053(3) 0.060(3) -0.010(2) -0.011(2) -0.017(2)
C71 0.028(2) 0.055(3) 0.044(3) -0.004(2) -0.0122(19) -0.007(2)
C45 0.030(2) 0.044(3) 0.038(2) -0.005(2) -0.0011(18) -0.0099(19)
C48 0.046(2) 0.050(3) 0.039(2) -0.002(2) -0.002(2) -0.024(2)
C53 0.039(2) 0.058(3) 0.037(2) 0.009(2) -0.022(2) -0.024(2)
C46 0.038(2) 0.040(3) 0.039(2) -0.005(2) -0.0095(19) 0.001(2)
C81 0.034(2) 0.054(3) 0.040(3) -0.008(2) 0.0045(19) -0.012(2)
C29 0.062(3) 0.037(3) 0.028(2) -0.0088(19) -0.005(2) -0.009(2)
C21 0.045(2) 0.039(3) 0.030(2) -0.0053(19) -0.0076(19) -0.018(2)
C60 0.030(2) 0.041(3) 0.045(3) 0.002(2) -0.0122(19) -0.0159(19)
C41 0.061(3) 0.028(2) 0.034(2) -0.0103(19) 0.003(2) -0.021(2)
C4 0.037(2) 0.027(2) 0.034(2) -0.0058(18) -0.0014(18) -0.0077(18)
C28 0.057(3) 0.037(3) 0.039(3) -0.003(2) -0.008(2) -0.020(2)
C67 0.041(2) 0.050(3) 0.027(2) -0.007(2) -0.0037(18) -0.015(2)
C30 0.044(2) 0.047(3) 0.033(2) -0.011(2) 0.0047(19) -0.005(2)
C73 0.030(2) 0.041(3) 0.077(4) 0.012(2) -0.008(2) -0.021(2)
C9 0.037(2) 0.049(3) 0.051(3) 0.011(2) -0.018(2) -0.024(2)
C52 0.046(2) 0.047(3) 0.028(2) -0.0020(19) -0.0097(19) -0.022(2)
C80 0.043(2) 0.056(3) 0.047(3) 0.013(2) -0.013(2) -0.020(2)
C82 0.035(2) 0.067(4) 0.053(3) -0.011(3) -0.004(2) -0.010(2)
C79 0.043(3) 0.054(3) 0.057(3) 0.000(2) -0.014(2) -0.013(2)
C76 0.050(3) 0.092(5) 0.041(3) -0.022(3) 0.001(2) -0.028(3)
C72 0.029(2) 0.053(3) 0.068(3) -0.011(3) -0.011(2) -0.018(2)
C49 0.041(2) 0.062(3) 0.054(3) 0.011(2) -0.018(2) -0.029(2)
C75 0.067(3) 0.058(4) 0.074(4) -0.024(3) 0.000(3) -0.021(3)
C77 0.053(3) 0.085(4) 0.041(3) 0.020(3) -0.014(2) -0.015(3)
C78 0.075(4) 0.056(4) 0.065(4) 0.012(3) -0.012(3) -0.016(3)

loop_
_atom_type_symbol
_atom_type_description
_atom_type_scat_dispersion_real
_atom_type_scat_dispersion_imag
_atom_type_scat_source
C C 0.0033 0.0016 'International Tables Vol C Tables 4.2.6.8 and 6.1.1.4'
H H 0.0000 0.0000 'International Tables Vol C Tables 4.2.6.8 and 6.1.1.4'
N N 0.0061 0.0033 'International Tables Vol C Tables 4.2.6.8 and 6.1.1.4'
Si Si 0.0817 0.0704 'International Tables Vol C Tables 4.2.6.8 and 6.1.1.4'
P P 0.1023 0.0942 'International Tables Vol C Tables 4.2.6.8 and 6.1.1.4'
Ge Ge 0.1547 1.8001 'International Tables Vol C Tables 4.2.6.8 and 6.1.1.4'
Cl Cl 0.1484 0.1585 'International Tables Vol C Tables 4.2.6.8 and 6.1.1.4'
O O 0.0106 0.0060 'International Tables Vol C Tables 4.2.6.8 and 6.1.1.4'

loop_
_geom_angle_atom_site_label_1
_geom_angle_atom_site_label_2
_geom_angle_atom_site_label_3
_geom_angle
_geom_angle_site_symmetry_1
_geom_angle_site_symmetry_3
_geom_angle_publ_flag
N1 Ge1 Cl1 101.02(9) . . ?
N1 Ge1 P1 85.49(9) . . ?
Cl1 Ge1 P1 85.14(4) . . ?
N2 Ge2 Cl2 102.59(9) . . ?
N2 Ge2 P2 84.67(10) . . ?
Cl2 Ge2 P2 87.50(4) . . ?
C62 P2 C69 110.23(17) . . ?
C62 P2 C63 108.07(16) . . ?
C69 P2 C63 105.52(16) . . ?
C62 P2 Ge2 103.46(12) . . ?
C69 P2 Ge2 107.20(13) . . ?
C63 P2 Ge2 122.15(12) . . ?
C26 P1 C25 109.93(17) . . ?
C26 P1 C32 105.84(16) . . ?
C25 P1 C32 109.28(16) . . ?
C26 P1 Ge1 120.63(12) . . ?
C25 P1 Ge1 100.63(12) . . ?
C32 P1 Ge1 110.20(13) . . ?
N1 Si1 C19 114.67(15) . . ?
N1 Si1 C13 113.60(14) . . ?
C19 Si1 C13 105.45(15) . . ?
N1 Si1 C25 103.37(15) . . ?
C19 Si1 C25 110.48(16) . . ?
C13 Si1 C25 109.26(15) . . ?
N2 Si2 C50 111.85(15) . . ?
N2 Si2 C56 114.30(15) . . ?
C50 Si2 C56 106.65(16) . . ?
N2 Si2 C62 103.78(15) . . ?
C50 Si2 C62 112.66(16) . . ?
C56 Si2 C62 107.66(15) . . ?
C1 N1 Si1 121.3(2) . . ?
C1 N1 Ge1 113.1(2) . . ?
Si1 N1 Ge1 125.62(16) . . ?
C80 O2 C81 113.1(3) . . ?
C38 N2 Si2 119.6(2) . . ?
C38 N2 Ge2 113.7(2) . . ?
Si2 N2 Ge2 126.75(17) . . ?
C76 O1 C77 114.7(4) . . ?
C6 C1 C2 119.7(3) . . ?
C6 C1 N1 120.6(3) . . ?
C2 C1 N1 119.7(3) . . ?
C64 C63 C68 119.7(3) . . ?
C64 C63 P2 121.2(3) . . ?
C68 C63 P2 119.0(3) . . ?
C3 C2 C1 118.2(3) . . ?
C3 C2 C7 119.0(3) . . ?
C1 C2 C7 122.4(3) . . ?
C74 C69 C70 120.1(3) . . ?
C74 C69 P2 116.1(3) . . ?
C70 C69 P2 123.8(3) . . ?
C27 C26 C31 118.5(4) . . ?
C27 C26 P1 121.6(3) . . ?
C31 C26 P1 119.7(3) . . ?
C24 C19 C20 115.9(3) . . ?
C24 C19 Si1 122.0(3) . . ?
C20 C19 Si1 122.0(3) . . ?
C43 C38 C39 120.0(3) . . ?
C43 C38 N2 120.3(3) . . ?
C39 C38 N2 119.6(3) . . ?
P1 C25 Si1 110.19(18) . . ?
C18 C13 C14 116.8(3) . . ?
C18 C13 Si1 121.7(3) . . ?
C14 C13 Si1 121.3(3) . . ?
P2 C62 Si2 110.34(19) . . ?
C51 C50 C55 117.4(3) . . ?
C51 C50 Si2 120.6(3) . . ?
C55 C50 Si2 122.0(3) . . ?
C33 C32 C37 119.7(3) . . ?
C33 C32 P1 121.5(3) . . ?
C37 C32 P1 118.7(3) . . ?
C61 C56 C57 116.7(3) . . ?
C61 C56 Si2 121.4(3) . . ?
C57 C56 Si2 121.8(3) . . ?
C36 C37 C32 120.5(4) . . ?
C23 C24 C19 121.7(4) . . ?
C17 C18 C13 122.6(3) . . ?
C5 C6 C1 118.6(3) . . ?
C5 C6 C10 118.9(3) . . ?
C1 C6 C10 122.4(3) . . ?
C18 C17 C16 119.4(4) . . ?
C42 C43 C38 118.4(3) . . ?
C42 C43 C47 119.2(3) . . ?
C38 C43 C47 122.3(3) . . ?
C52 C51 C50 121.2(4) . . ?
C21 C20 C19 122.6(4) . . ?
C58 C57 C56 121.0(3) . . ?
C40 C39 C38 118.3(3) . . ?
C40 C39 C44 119.9(3) . . ?
C38 C39 C44 121.7(3) . . ?
C54 C55 C50 121.1(4) . . ?
C39 C44 C45 112.6(3) . . ?
C39 C44 C46 109.4(3) . . ?
C45 C44 C46 111.5(3) . . ?
C6 C10 C12 113.2(3) . . ?
C6 C10 C11 110.2(3) . . ?
C12 C10 C11 109.8(3) . . ?
C2 C7 C9 113.8(3) . . ?
C2 C7 C8 108.4(3) . . ?
C9 C7 C8 110.1(3) . . ?
C65 C64 C63 120.1(4) . . ?
C71 C70 C69 119.5(4) . . ?
C67 C68 C63 119.9(4) . . ?
C15 C14 C13 120.6(3) . . ?
C30 C31 C26 120.8(4) . . ?
C66 C65 C64 120.3(4) . . ?
C69 C74 C73 119.9(4) . . ?
C41 C42 C43 121.6(4) . . ?
C60 C61 C56 122.0(4) . . ?
C32 C33 C34 119.8(4) . . ?
C28 C27 C26 120.4(4) . . ?
C4 C3 C2 122.4(3) . . ?
C15 C16 C17 119.5(3) . . ?
C4 C5 C6 122.0(3) . . ?
C59 C58 C57 120.6(4) . . ?
C58 C59 C60 119.9(3) . . ?
C16 C15 C14 121.1(4) . . ?
C41 C40 C39 121.7(4) . . ?
C65 C66 C67 119.8(4) . . ?
C43 C47 C49 114.1(3) . . ?
C43 C47 C48 109.1(3) . . ?
C49 C47 C48 109.3(3) . . ?
C35 C34 C33 119.9(4) . . ?
C37 C36 C35 119.9(4) . . ?
C53 C54 C55 120.4(4) . . ?
C23 C22 C21 119.0(4) . . ?
C22 C23 C24 120.8(4) . . ?
C36 C35 C34 120.1(4) . . ?
C70 C71 C72 120.7(4) . . ?
C54 C53 C52 119.4(4) . . ?
O2 C81 C82 114.0(4) . . ?
C28 C29 C30 119.2(4) . . ?
C20 C21 C22 120.1(4) . . ?
C59 C60 C61 119.6(3) . . ?
C40 C41 C42 119.8(4) . . ?
C5 C4 C3 118.9(4) . . ?
C27 C28 C29 120.6(4) . . ?
C66 C67 C68 120.2(4) . . ?
C31 C30 C29 120.4(4) . . ?
C72 C73 C74 120.3(4) . . ?
C53 C52 C51 120.5(4) . . ?
O2 C80 C79 109.2(4) . . ?
O1 C76 C75 109.2(4) . . ?
C73 C72 C71 119.4(4) . . ?
O1 C77 C78 109.0(4) . . ?

loop_
_geom_bond_atom_site_label_1
_geom_bond_atom_site_label_2
_geom_bond_distance
_geom_bond_site_symmetry_2
_geom_bond_publ_flag
Ge1 N1 1.921(3) . ?
Ge1 Cl1 2.3385(11) . ?
Ge1 P1 2.4584(13) . ?
Ge2 N2 1.918(3) . ?
Ge2 Cl2 2.3119(11) . ?
Ge2 P2 2.4575(13) . ?
P2 C62 1.817(4) . ?
P2 C69 1.821(3) . ?
P2 C63 1.824(4) . ?
P1 C26 1.817(4) . ?
P1 C25 1.817(3) . ?
P1 C32 1.825(3) . ?
Si1 N1 1.734(3) . ?
Si1 C19 1.885(4) . ?
Si1 C13 1.898(3) . ?
Si1 C25 1.899(4) . ?
Si2 N2 1.735(3) . ?
Si2 C50 1.886(4) . ?
Si2 C56 1.898(3) . ?
Si2 C62 1.902(4) . ?
N1 C1 1.443(4) . ?
O2 C80 1.424(5) . ?
O2 C81 1.428(5) . ?
N2 C38 1.444(4) . ?
O1 C76 1.396(6) . ?
O1 C77 1.422(6) . ?
C1 C6 1.417(5) . ?
C1 C2 1.422(5) . ?
C63 C64 1.389(5) . ?
C63 C68 1.391(5) . ?
C2 C3 1.394(5) . ?
C2 C7 1.533(5) . ?
C69 C74 1.390(5) . ?
C69 C70 1.391(5) . ?
C26 C27 1.389(5) . ?
C26 C31 1.400(5) . ?
C19 C24 1.403(5) . ?
C19 C20 1.405(5) . ?
C38 C43 1.418(5) . ?
C38 C39 1.423(5) . ?
C13 C18 1.396(5) . ?
C13 C14 1.420(5) . ?
C50 C51 1.394(5) . ?
C50 C55 1.403(5) . ?
C32 C33 1.394(5) . ?
C32 C37 1.391(5) . ?
C56 C61 1.399(5) . ?
C56 C57 1.408(5) . ?
C37 C36 1.385(5) . ?
C24 C23 1.394(5) . ?
C18 C17 1.394(5) . ?
C6 C5 1.401(5) . ?
C6 C10 1.522(5) . ?
C17 C16 1.394(5) . ?
C43 C42 1.392(5) . ?
C43 C47 1.530(5) . ?
C51 C52 1.394(5) . ?
C20 C21 1.385(5) . ?
C57 C58 1.393(5) . ?
C39 C40 1.395(5) . ?
C39 C44 1.526(5) . ?
C55 C54 1.398(5) . ?
C44 C45 1.530(5) . ?
C44 C46 1.536(5) . ?
C10 C12 1.534(5) . ?
C10 C11 1.539(5) . ?
C7 C9 1.537(5) . ?
C7 C8 1.542(5) . ?
C64 C65 1.385(5) . ?
C70 C71 1.391(5) . ?
C68 C67 1.389(5) . ?
C14 C15 1.392(5) . ?
C31 C30 1.365(6) . ?
C65 C66 1.385(6) . ?
C74 C73 1.389(5) . ?
C42 C41 1.383(6) . ?
C61 C60 1.393(5) . ?
C33 C34 1.394(5) . ?
C27 C28 1.380(5) . ?
C3 C4 1.381(5) . ?
C16 C15 1.384(5) . ?
C5 C4 1.373(5) . ?
C58 C59 1.372(5) . ?
C59 C60 1.384(6) . ?
C40 C41 1.373(5) . ?
C66 C67 1.385(6) . ?
C47 C49 1.532(5) . ?
C47 C48 1.541(6) . ?
C34 C35 1.395(6) . ?
C36 C35 1.386(6) . ?
C54 C53 1.374(6) . ?
C22 C23 1.378(6) . ?
C22 C21 1.386(6) . ?
C71 C72 1.389(6) . ?
C53 C52 1.382(6) . ?
C81 C82 1.509(6) . ?
C29 C28 1.382(6) . ?
C29 C30 1.390(6) . ?
C73 C72 1.388(6) . ?
C80 C79 1.485(6) . ?
C76 C75 1.498(7) . ?
C77 C78 1.505(7) . ?
